data_4328087
loop_
_publ_author_name
'Stephen A. DiFranco'
'Nicholas A. Maciulis'
'Richard J. Staples'
'Rami J. Batrice'
'Aaron L. Odom'

_publ_section_title
;
 Evaluation of Donor and Steric Properties of Anionic Ligands on High
 Valent Transition Metals
;
_journal_name_full 'Inorganic Chemistry'
_journal_page_first 1187
_journal_page_last 1200
_journal_paper_doi 10.1021/ic202524r
_journal_volume 51
_journal_year 2012
_chemical_absolute_configuration ad
_chemical_formula_moiety 'C18 H33 Cr N3 O'
_chemical_formula_sum 'C18 H33 Cr N3 O'
_chemical_formula_weight 359.47
_chemical_name_common NCr(NiPr2)2(OPh)
_chemical_properties_physical 'air-sensitive, moisture-sensitive, oxygen-sensitive'
_space_group_IT_number 2
_symmetry_cell_setting triclinic
_symmetry_Int_Tables_number 2
_symmetry_space_group_name_Hall '-P 1'
_symmetry_space_group_name_H-M 'P -1'
_atom_sites_solution_hydrogens geom
_atom_sites_solution_primary direct
_atom_sites_solution_secondary difmap
_audit_creation_method SHELXL-97
_cell_angle_alpha 105.746(2)
_cell_angle_beta 106.630(2)
_cell_angle_gamma 98.9100(10)
_cell_formula_units_Z 2
_cell_length_a 9.0652(2)
_cell_length_b 9.5288(2)
_cell_length_c 13.1027(4)
_cell_measurement_reflns_used 5156
_cell_measurement_temperature 173(2)
_cell_measurement_theta_max 67.067
_cell_measurement_theta_min 3.735
_cell_volume 1010.05(5)
_computing_cell_refinement 'APEX2 (BRUKER, V2008.5-0, 2006)'
_computing_data_collection 'COSMO (BRUKER, V1.58, 2006)'
_computing_data_reduction 'SAINT (BRUKER, V7.34A, 2006)'
_computing_molecular_graphics 'SHELXTL (Sheldrick, Acta Cryst. A64 2008, 112-122)'
_computing_publication_material 'SHELXTL (Sheldrick, Acta Cryst. A64 2008, 112-122)'
_computing_structure_refinement 'SHELXL (Sheldrick, Acta Cryst. A64 2008, 112-122)'
_computing_structure_solution 'SHELXS (Sheldrick, Acta Cryst. A64 2008, 112-122)'
_diffrn_ambient_temperature 173(2)
_diffrn_detector_area_resol_mean 836.6
_diffrn_measured_fraction_theta_full 0.960
_diffrn_measured_fraction_theta_max 0.960
_diffrn_measurement_method '\w,and/f 0.5 deg'
_diffrn_radiation_monochromator graphite
_diffrn_radiation_probe x-ray
_diffrn_radiation_type CuK\a
_diffrn_radiation_wavelength 1.54178
_diffrn_reflns_av_R_equivalents 0.0457
_diffrn_reflns_av_sigmaI/netI 0.0449
_diffrn_reflns_limit_h_max 10
_diffrn_reflns_limit_h_min -10
_diffrn_reflns_limit_k_max 11
_diffrn_reflns_limit_k_min -11
_diffrn_reflns_limit_l_max 12
_diffrn_reflns_limit_l_min -15
_diffrn_reflns_number 12056
_diffrn_reflns_theta_full 67.37
_diffrn_reflns_theta_max 67.37
_diffrn_reflns_theta_min 3.73
_diffrn_source 'fine-focus sealed tube'
_diffrn_source_type 'sealed tube'
_exptl_absorpt_coefficient_mu 4.705
_exptl_absorpt_correction_T_max 0.7529
_exptl_absorpt_correction_T_min 0.4223
_exptl_absorpt_correction_type multi-scan
_exptl_absorpt_process_details SADABS
_exptl_crystal_colour orange
_exptl_crystal_density_diffrn 1.182
_exptl_crystal_description chunk
_exptl_crystal_F_000 388
_exptl_crystal_recrystallization_method 'Cold pentane'
_exptl_crystal_size_max 0.479
_exptl_crystal_size_mid 0.421
_exptl_crystal_size_min 0.212
_refine_diff_density_max 0.473
_refine_diff_density_min -0.344
_refine_diff_density_rms 0.069
_refine_ls_extinction_method none
_refine_ls_goodness_of_fit_ref 1.046
_refine_ls_hydrogen_treatment constr
_refine_ls_matrix_type full
_refine_ls_number_parameters 216
_refine_ls_number_reflns 3484
_refine_ls_number_restraints 0
_refine_ls_restrained_S_all 1.046
_refine_ls_R_factor_all 0.0453
_refine_ls_R_factor_gt 0.0406
_refine_ls_shift/su_max 0.000
_refine_ls_shift/su_mean 0.000
_refine_ls_structure_factor_coef Fsqd
_refine_ls_weighting_details 'calc w=1/[\s^2^(Fo^2^)+(0.0679P)^2^+0.3618P] where P=(Fo^2^+2Fc^2^)/3'
_refine_ls_weighting_scheme calc
_refine_ls_wR_factor_gt 0.1084
_refine_ls_wR_factor_ref 0.1124
_reflns_number_gt 3174
_reflns_number_total 3484
_reflns_threshold_expression >2sigma(I)
_cod_data_source_file ic202524r_si_003_13.cif
_cod_data_source_block sdophp1bar
_cod_original_cell_volume 1010.05(4)
_cod_database_code 4328087
_contact_crystallographer_name 'Richard Staples'
_contact_crystallographer_email xraystaples@chemistry.msu.com

loop_
_symmetry_equiv_pos_as_xyz
'x, y, z'
'-x, -y, -z'

loop_
_atom_site_label
_atom_site_type_symbol
_atom_site_fract_x
_atom_site_fract_y
_atom_site_fract_z
_atom_site_U_iso_or_equiv
_atom_site_adp_type
_atom_site_occupancy
_atom_site_symmetry_multiplicity
_atom_site_calc_flag
_atom_site_refinement_flags
Cr1 Cr 0.43814(4) 0.33368(4) 0.21989(3) 0.02223(14) Uani 1 1 d .
O1 O 0.5582(2) 0.49795(18) 0.34274(14) 0.0352(4) Uani 1 1 d .
N3 N 0.4328(2) 0.16865(19) 0.26407(15) 0.0233(4) Uani 1 1 d .
N2 N 0.2503(2) 0.3716(2) 0.15252(16) 0.0258(4) Uani 1 1 d .
C321 C 0.5228(4) 0.1892(3) 0.4659(2) 0.0423(6) Uani 1 1 d .
H32A H 0.6138 0.2707 0.4790 0.063 Uiso 1 1 calc R
H32B H 0.5527 0.0931 0.4509 0.063 Uiso 1 1 calc R
H32C H 0.4912 0.2082 0.5329 0.063 Uiso 1 1 calc R
C5 C 0.9709(3) 0.6956(3) 0.5035(2) 0.0357(5) Uani 1 1 d .
H5A H 1.0548 0.6937 0.5658 0.043 Uiso 1 1 calc R
C3 C 0.8738(3) 0.8010(3) 0.3601(2) 0.0350(5) Uani 1 1 d .
H3A H 0.8903 0.8725 0.3236 0.042 Uiso 1 1 calc R
C211 C 0.2757(4) 0.4625(4) -0.0028(3) 0.0565(8) Uani 1 1 d .
H21A H 0.3047 0.5658 0.0498 0.085 Uiso 1 1 calc R
H21B H 0.2165 0.4596 -0.0790 0.085 Uiso 1 1 calc R
H21C H 0.3724 0.4287 -0.0029 0.085 Uiso 1 1 calc R
C22 C 0.1634(3) 0.4240(4) 0.2288(2) 0.0445(7) Uani 1 1 d .
H22A H 0.2258 0.4220 0.3047 0.053 Uiso 1 1 calc R
C222 C -0.0012(4) 0.3234(5) 0.1948(3) 0.0683(11) Uani 1 1 d .
H22B H 0.0064 0.2204 0.1893 0.102 Uiso 1 1 calc R
H22C H -0.0675 0.3242 0.1214 0.102 Uiso 1 1 calc R
H22D H -0.0492 0.3607 0.2517 0.102 Uiso 1 1 calc R
C6 C 0.8253(3) 0.5933(3) 0.4657(2) 0.0315(5) Uani 1 1 d .
H6A H 0.8097 0.5220 0.5026 0.038 Uiso 1 1 calc R
C21 C 0.1728(3) 0.3595(3) 0.0340(2) 0.0322(5) Uani 1 1 d .
H21D H 0.0722 0.3924 0.0284 0.039 Uiso 1 1 calc R
C221 C 0.1622(5) 0.5888(4) 0.2425(3) 0.0679(11) Uani 1 1 d .
H22E H 0.2718 0.6505 0.2713 0.102 Uiso 1 1 calc R
H22F H 0.1085 0.6247 0.2959 0.102 Uiso 1 1 calc R
H22G H 0.1054 0.5963 0.1691 0.102 Uiso 1 1 calc R
C312 C 0.3583(4) -0.0590(3) 0.0970(2) 0.0465(7) Uani 1 1 d .
H31A H 0.2486 -0.0783 0.0964 0.070 Uiso 1 1 calc R
H31B H 0.3837 -0.1550 0.0680 0.070 Uiso 1 1 calc R
H31C H 0.3695 0.0020 0.0490 0.070 Uiso 1 1 calc R
C2 C 0.7269(3) 0.6981(3) 0.3208(2) 0.0337(5) Uani 1 1 d .
H2A H 0.6441 0.6991 0.2575 0.040 Uiso 1 1 calc R
N1 N 0.5137(2) 0.3017(2) 0.12716(17) 0.0313(4) Uani 1 1 d .
C212 C 0.1285(4) 0.1975(3) -0.0436(2) 0.0499(7) Uani 1 1 d .
H21E H 0.0640 0.1332 -0.0171 0.075 Uiso 1 1 calc R
H21F H 0.2255 0.1641 -0.0434 0.075 Uiso 1 1 calc R
H21G H 0.0674 0.1907 -0.1205 0.075 Uiso 1 1 calc R
C1 C 0.7010(3) 0.5935(2) 0.37414(19) 0.0270(5) Uani 1 1 d .
C4 C 0.9959(3) 0.8008(3) 0.4515(2) 0.0330(5) Uani 1 1 d .
H4A H 1.0958 0.8721 0.4784 0.040 Uiso 1 1 calc R
C32 C 0.3830(3) 0.1825(3) 0.3638(2) 0.0297(5) Uani 1 1 d .
H32D H 0.3551 0.2815 0.3833 0.036 Uiso 1 1 calc R
C311 C 0.6433(3) 0.0505(3) 0.2222(3) 0.0434(6) Uani 1 1 d .
H31D H 0.7140 0.0981 0.3011 0.065 Uiso 1 1 calc R
H31E H 0.6620 0.1164 0.1788 0.065 Uiso 1 1 calc R
H31F H 0.6650 -0.0464 0.1901 0.065 Uiso 1 1 calc R
C31 C 0.4712(3) 0.0249(3) 0.2169(2) 0.0316(5) Uani 1 1 d .
H31G H 0.4565 -0.0391 0.2641 0.038 Uiso 1 1 calc R
C322 C 0.2360(3) 0.0623(3) 0.3421(3) 0.0425(6) Uani 1 1 d .
H32E H 0.1502 0.0605 0.2759 0.064 Uiso 1 1 calc R
H32F H 0.2023 0.0849 0.4082 0.064 Uiso 1 1 calc R
H32G H 0.2607 -0.0363 0.3282 0.064 Uiso 1 1 calc R

loop_
_atom_site_aniso_label
_atom_site_aniso_U_11
_atom_site_aniso_U_22
_atom_site_aniso_U_33
_atom_site_aniso_U_23
_atom_site_aniso_U_13
_atom_site_aniso_U_12
Cr1 0.0207(2) 0.0211(2) 0.0231(2) 0.00770(14) 0.00557(14) 0.00349(13)
O1 0.0309(9) 0.0323(9) 0.0326(9) 0.0030(7) 0.0099(7) -0.0035(7)
N3 0.0247(9) 0.0233(9) 0.0223(9) 0.0082(7) 0.0080(7) 0.0062(7)
N2 0.0274(10) 0.0273(9) 0.0239(10) 0.0091(7) 0.0088(8) 0.0093(7)
C321 0.0538(16) 0.0454(15) 0.0294(14) 0.0182(11) 0.0124(12) 0.0104(12)
C5 0.0298(12) 0.0398(13) 0.0316(13) 0.0095(10) 0.0047(10) 0.0079(10)
C3 0.0402(14) 0.0298(12) 0.0386(14) 0.0156(10) 0.0169(11) 0.0052(10)
C211 0.0511(18) 0.074(2) 0.058(2) 0.0471(18) 0.0175(15) 0.0131(15)
C22 0.0426(15) 0.0733(19) 0.0264(13) 0.0172(13) 0.0134(11) 0.0353(14)
C222 0.0454(18) 0.124(3) 0.075(2) 0.065(2) 0.0381(18) 0.040(2)
C6 0.0365(13) 0.0281(11) 0.0309(13) 0.0136(10) 0.0102(10) 0.0070(9)
C21 0.0308(12) 0.0424(13) 0.0258(12) 0.0159(10) 0.0071(10) 0.0122(10)
C221 0.076(2) 0.074(2) 0.0412(17) -0.0015(16) 0.0045(16) 0.053(2)
C312 0.0505(16) 0.0321(13) 0.0438(16) -0.0024(11) 0.0110(13) 0.0111(12)
C2 0.0335(13) 0.0388(13) 0.0284(13) 0.0160(10) 0.0060(10) 0.0083(10)
N1 0.0324(10) 0.0350(10) 0.0306(11) 0.0151(9) 0.0127(9) 0.0095(8)
C212 0.0548(17) 0.0529(17) 0.0274(14) 0.0025(12) 0.0016(12) 0.0168(14)
C1 0.0269(11) 0.0225(10) 0.0265(12) 0.0021(9) 0.0092(9) 0.0025(8)
C4 0.0269(12) 0.0287(11) 0.0368(14) 0.0029(10) 0.0117(10) 0.0015(9)
C32 0.0374(13) 0.0266(11) 0.0278(12) 0.0110(9) 0.0135(10) 0.0080(9)
C311 0.0404(15) 0.0476(15) 0.0502(16) 0.0186(13) 0.0178(13) 0.0253(12)
C31 0.0366(13) 0.0276(11) 0.0343(13) 0.0113(10) 0.0141(10) 0.0131(10)
C322 0.0443(15) 0.0393(14) 0.0529(17) 0.0194(12) 0.0278(13) 0.0074(12)

loop_
_atom_type_symbol
_atom_type_description
_atom_type_scat_dispersion_real
_atom_type_scat_dispersion_imag
_atom_type_scat_source
C C 0.0181 0.0091 'International Tables Vol C Tables 4.2.6.8 and 6.1.1.4'
H H 0.0000 0.0000 'International Tables Vol C Tables 4.2.6.8 and 6.1.1.4'
N N 0.0311 0.0180 'International Tables Vol C Tables 4.2.6.8 and 6.1.1.4'
O O 0.0492 0.0322 'International Tables Vol C Tables 4.2.6.8 and 6.1.1.4'
Cr Cr -0.1635 2.4439 'International Tables Vol C Tables 4.2.6.8 and 6.1.1.4'

loop_
_geom_angle_atom_site_label_1
_geom_angle_atom_site_label_2
_geom_angle_atom_site_label_3
_geom_angle
N1 Cr1 N3 104.34(9)
N1 Cr1 N2 104.34(10)
N3 Cr1 N2 118.42(8)
N1 Cr1 O1 112.78(9)
N3 Cr1 O1 107.98(8)
N2 Cr1 O1 108.99(8)
C1 O1 Cr1 135.04(15)
C32 N3 C31 115.71(17)
C32 N3 Cr1 113.97(13)
C31 N3 Cr1 130.32(15)
C21 N2 C22 115.18(18)
C21 N2 Cr1 130.01(15)
C22 N2 Cr1 114.80(15)
C32 C321 H32A 109.5
C32 C321 H32B 109.5
H32A C321 H32B 109.5
C32 C321 H32C 109.5
H32A C321 H32C 109.5
H32B C321 H32C 109.5
C6 C5 C4 120.6(2)
C6 C5 H5A 119.7
C4 C5 H5A 119.7
C4 C3 C2 120.9(2)
C4 C3 H3A 119.6
C2 C3 H3A 119.6
C21 C211 H21A 109.5
C21 C211 H21B 109.5
H21A C211 H21B 109.5
C21 C211 H21C 109.5
H21A C211 H21C 109.5
H21B C211 H21C 109.5
N2 C22 C222 113.7(3)
N2 C22 C221 109.6(3)
C222 C22 C221 112.7(3)
N2 C22 H22A 106.8
C222 C22 H22A 106.8
C221 C22 H22A 106.8
C22 C222 H22B 109.5
C22 C222 H22C 109.5
H22B C222 H22C 109.5
C22 C222 H22D 109.5
H22B C222 H22D 109.5
H22C C222 H22D 109.5
C5 C6 C1 120.6(2)
C5 C6 H6A 119.7
C1 C6 H6A 119.7
N2 C21 C211 111.5(2)
N2 C21 C212 111.0(2)
C211 C21 C212 111.2(3)
N2 C21 H21D 107.6
C211 C21 H21D 107.6
C212 C21 H21D 107.6
C22 C221 H22E 109.5
C22 C221 H22F 109.5
H22E C221 H22F 109.5
C22 C221 H22G 109.5
H22E C221 H22G 109.5
H22F C221 H22G 109.5
C31 C312 H31A 109.5
C31 C312 H31B 109.5
H31A C312 H31B 109.5
C31 C312 H31C 109.5
H31A C312 H31C 109.5
H31B C312 H31C 109.5
C3 C2 C1 120.1(2)
C3 C2 H2A 120.0
C1 C2 H2A 120.0
C21 C212 H21E 109.5
C21 C212 H21F 109.5
H21E C212 H21F 109.5
C21 C212 H21G 109.5
H21E C212 H21G 109.5
H21F C212 H21G 109.5
O1 C1 C2 121.8(2)
O1 C1 C6 119.4(2)
C2 C1 C6 118.7(2)
C3 C4 C5 119.1(2)
C3 C4 H4A 120.4
C5 C4 H4A 120.4
N3 C32 C322 113.7(2)
N3 C32 C321 110.4(2)
C322 C32 C321 111.9(2)
N3 C32 H32D 106.8
C322 C32 H32D 106.8
C321 C32 H32D 106.8
C31 C311 H31D 109.5
C31 C311 H31E 109.5
H31D C311 H31E 109.5
C31 C311 H31F 109.5
H31D C311 H31F 109.5
H31E C311 H31F 109.5
N3 C31 C312 110.7(2)
N3 C31 C311 111.4(2)
C312 C31 C311 111.1(2)
N3 C31 H31G 107.8
C312 C31 H31G 107.8
C311 C31 H31G 107.8
C32 C322 H32E 109.5
C32 C322 H32F 109.5
H32E C322 H32F 109.5
C32 C322 H32G 109.5
H32E C322 H32G 109.5
H32F C322 H32G 109.5

loop_
_geom_bond_atom_site_label_1
_geom_bond_atom_site_label_2
_geom_bond_distance
Cr1 N1 1.542(2)
Cr1 N3 1.8157(17)
Cr1 N2 1.8200(18)
Cr1 O1 1.8242(16)
O1 C1 1.342(3)
N3 C32 1.480(3)
N3 C31 1.480(3)
N2 C21 1.473(3)
N2 C22 1.474(3)
C321 C32 1.536(3)
C321 H32A 0.9800
C321 H32B 0.9800
C321 H32C 0.9800
C5 C6 1.380(3)
C5 C4 1.381(4)
C5 H5A 0.9500
C3 C4 1.380(4)
C3 C2 1.389(3)
C3 H3A 0.9500
C211 C21 1.515(4)
C211 H21A 0.9800
C211 H21B 0.9800
C211 H21C 0.9800
C22 C222 1.513(5)
C22 C221 1.533(5)
C22 H22A 1.0000
C222 H22B 0.9800
C222 H22C 0.9800
C222 H22D 0.9800
C6 C1 1.392(3)
C6 H6A 0.9500
C21 C212 1.516(4)
C21 H21D 1.0000
C221 H22E 0.9800
C221 H22F 0.9800
C221 H22G 0.9800
C312 C31 1.517(4)
C312 H31A 0.9800
C312 H31B 0.9800
C312 H31C 0.9800
C2 C1 1.391(3)
C2 H2A 0.9500
C212 H21E 0.9800
C212 H21F 0.9800
C212 H21G 0.9800
C4 H4A 0.9500
C32 C322 1.517(3)
C32 H32D 1.0000
C311 C31 1.520(3)
C311 H31D 0.9800
C311 H31E 0.9800
C311 H31F 0.9800
C31 H31G 1.0000
C322 H32E 0.9800
C322 H32F 0.9800
C322 H32G 0.9800

loop_
_geom_torsion_atom_site_label_1
_geom_torsion_atom_site_label_2
_geom_torsion_atom_site_label_3
_geom_torsion_atom_site_label_4
_geom_torsion
N1 Cr1 O1 C1 -4.1(2)
N3 Cr1 O1 C1 110.7(2)
N2 Cr1 O1 C1 -119.5(2)
N1 Cr1 N3 C32 172.60(15)
N2 Cr1 N3 C32 -71.98(17)
O1 Cr1 N3 C32 52.40(16)
N1 Cr1 N3 C31 -6.9(2)
N2 Cr1 N3 C31 108.54(19)
O1 Cr1 N3 C31 -127.09(19)
N1 Cr1 N2 C21 6.5(2)
N3 Cr1 N2 C21 -109.0(2)
O1 Cr1 N2 C21 127.16(19)
N1 Cr1 N2 C22 -172.88(18)
N3 Cr1 N2 C22 71.7(2)
O1 Cr1 N2 C22 -52.18(19)
C21 N2 C22 C222 59.7(3)
Cr1 N2 C22 C222 -120.9(2)
C21 N2 C22 C221 -67.5(3)
Cr1 N2 C22 C221 112.0(2)
C4 C5 C6 C1 0.4(4)
C22 N2 C21 C211 118.8(3)
Cr1 N2 C21 C211 -60.5(3)
C22 N2 C21 C212 -116.6(3)
Cr1 N2 C21 C212 64.1(3)
C4 C3 C2 C1 0.4(4)
Cr1 O1 C1 C2 70.5(3)
Cr1 O1 C1 C6 -112.5(2)
C3 C2 C1 O1 176.1(2)
C3 C2 C1 C6 -0.9(4)
C5 C6 C1 O1 -176.6(2)
C5 C6 C1 C2 0.5(4)
C2 C3 C4 C5 0.5(4)
C6 C5 C4 C3 -0.9(4)
C31 N3 C32 C322 -59.3(3)
Cr1 N3 C32 C322 121.17(18)
C31 N3 C32 C321 67.5(2)
Cr1 N3 C32 C321 -112.03(18)
C32 N3 C31 C312 117.3(2)
Cr1 N3 C31 C312 -63.3(3)
C32 N3 C31 C311 -118.6(2)
Cr1 N3 C31 C311 60.8(3)

loop_
_cod_related_entry_id
_cod_related_entry_database
_cod_related_entry_code
1 ChemSpider 30661205
